data_2010660
loop_
_publ_author_name
'Bhattacharyya, Kinkini'
'Kar, Tanusree'
'Dutta, Pradeep Kumar'
'Achari, Basudeb'
'Bocelli, Gabriele'
'Righi, Lara'

_publ_section_title
;
 Oleana-12(13),15(16)-diene-3\a,28-diyl diacetate
;
_journal_issue 2
_journal_name_full 'Acta Crystallographica Section C'
_journal_page_first e60
_journal_page_last e61
_journal_paper_doi 10.1107/S0108270100000445
_journal_volume 56
_journal_year 2000
_chemical_formula_moiety 'C34 H52 O4'
_chemical_formula_sum 'C34 H52 O4'
_chemical_formula_weight 524.76
_chemical_melting_point 483.15
_chemical_name_systematic
;
 Oleana-12(13), 15(16)-diene-3\a, 28 diol diacetate
;
_space_group_IT_number 19
_symmetry_cell_setting orthorhombic
_symmetry_space_group_name_Hall 'P 2ac 2ab'
_symmetry_space_group_name_H-M 'P 21 21 21'
_audit_creation_method SHELXL
_cell_angle_alpha 90.00
_cell_angle_beta 90.00
_cell_angle_gamma 90.00
_cell_formula_units_Z 4
_cell_length_a 16.645(2)
_cell_length_b 25.768(2)
_cell_length_c 7.066(3)
_cell_measurement_reflns_used 49
_cell_measurement_temperature 293(2)
_cell_measurement_theta_max 40.8
_cell_measurement_theta_min 12.3
_cell_volume 3030.7(14)
_computing_cell_refinement 'Local Program (Belletti, 1993)'
_computing_data_collection 'Local Program (Belletti, 1993)'
_computing_data_reduction 'Local Program (Belletti, 1993)'
_computing_publication_material 'SHELXL93 (Sheldrick, 1993)'
_computing_structure_refinement 'SHELXL93 (Sheldrick, 1993)'
_computing_structure_solution 'SIR92 (Altomare et al., 1994)'
_diffrn_ambient_temperature 293(2)
_diffrn_measurement_device 'Siemens AED'
_diffrn_measurement_method \w-\q
_diffrn_radiation_monochromator graphite
_diffrn_radiation_source 'fine-focus sealed tube'
_diffrn_radiation_type CuK\a
_diffrn_radiation_wavelength 1.54178
_diffrn_reflns_av_sigmaI/netI .0132
_diffrn_reflns_limit_h_max 20
_diffrn_reflns_limit_h_min -19
_diffrn_reflns_limit_k_max 31
_diffrn_reflns_limit_k_min -30
_diffrn_reflns_limit_l_max 1
_diffrn_reflns_limit_l_min -8
_diffrn_reflns_number 3292
_diffrn_reflns_theta_max 70.01
_diffrn_reflns_theta_min 3.16
_diffrn_standards_decay_% negligible
_diffrn_standards_interval_count 100
_diffrn_standards_number 2
_exptl_absorpt_coefficient_mu .568
_exptl_absorpt_correction_T_max .97
_exptl_absorpt_correction_T_min .94
_exptl_absorpt_correction_type '\y scan'
_exptl_absorpt_process_details '(North et al., 1968)'
_exptl_crystal_colour Colourless
_exptl_crystal_density_diffrn 1.150
_exptl_crystal_density_meas ?
_exptl_crystal_description Needle
_exptl_crystal_F_000 1152
_exptl_crystal_size_max .4
_exptl_crystal_size_mid .3
_exptl_crystal_size_min .1
_refine_diff_density_max .191
_refine_diff_density_min -.207
_refine_ls_abs_structure_details 'Flack H D (1983), Acta Cryst. A39, 876-881'
_refine_ls_abs_structure_Flack -.4(4)
_refine_ls_extinction_coef .0057(6)
_refine_ls_extinction_method SHELXL93
_refine_ls_goodness_of_fit_all 1.123
_refine_ls_goodness_of_fit_ref 1.162
_refine_ls_hydrogen_treatment mixed
_refine_ls_matrix_type full
_refine_ls_number_parameters 347
_refine_ls_number_reflns 3292
_refine_ls_number_restraints 0
_refine_ls_restrained_S_all 1.123
_refine_ls_restrained_S_obs 1.162
_refine_ls_R_factor_all .0502
_refine_ls_R_factor_gt .0463
_refine_ls_shift/esd_mean .000
_refine_ls_shift/su_max -.014
_refine_ls_structure_factor_coef Fsqd
_refine_ls_weighting_details 'w = 1/[\s^2^(Fo^2^)+(0.1016P)^2^+0.1981P] where P = (Fo^2^+2Fc^2^)/3'
_refine_ls_weighting_scheme calc
_refine_ls_wR_factor_all .1410
_refine_ls_wR_factor_ref .1367
_reflns_number_gt 2929
_reflns_number_total 3292
_reflns_threshold_expression >2sigma(I)
_cod_data_source_file qa0202.cif
_cod_data_source_block I
_cod_depositor_comments
;
The following automatic conversions were performed:
'_symmetry_cell_setting' value 'Orthorhombic' changed to 'orthorhombic'
according to '/home/saulius/struct/CIF-dictionaries/cif_core.dic'
dictionary named 'cif_core.dic' version 2.4.1 from 2010-06-29.

Automatic conversion script
Id: cif_fix_enum 1527 2010-12-29 10:47:43Z saulius 

The following automatic conversions were performed:

'_chemical_melting_point' value '210\%' was changed to '483.15' - it
was converted from degrees Celsius(C) to Kelvins(K).

Automatic conversion script
Id: cif_fix_values 1646 2011-03-28 12:23:43Z adriana 

The following automatic conversions were performed:

'_chemical_melting_point' value '210\%' was changed to '483.15' - it
was converted from degrees Celsius(C) to
Kelvins(K).

'_symmetry_cell_setting' value 'Orthorhombic' changed to
'orthorhombic' according to
/home/saulius/struct/CIF-dictionaries/cif_core.dic dictionary named
'cif_core.dic' version 2.4.1 from 2010-06-29.

Automatic conversion script
Id: cif_fix_values 1715 2011-07-08 13:25:40Z adriana 

The following automatic conversions were performed:

'_exptl_crystal_density_meas' value 'not measured' was changed to '?'
- the value is perceived as not measured.

Automatic conversion script
Id: cif_fix_values 3008 2015-01-20 13:52:24Z robertas 

The following automatic conversions were performed:

'_refine_ls_weighting_scheme' value 'calc w =
1/[\s^2^(Fo^2^)+(0.1016P)^2^+0.1981P] where P = (Fo^2^+2Fc^2^)/3' was
changed to 'calc'. New tag '_refine_ls_weighting_details' was
created. The value of the new tag was set to 'w =
1/[\s^2^(Fo^2^)+(0.1016P)^2^+0.1981P] where P = (Fo^2^+2Fc^2^)/3'.

Automatic conversion script
Id: cif_fix_values 3143 2015-03-26 13:38:13Z robertas 
;
_cod_database_code 2010660

loop_
_symmetry_equiv_pos_as_xyz
'x, y, z'
'x+1/2, -y+1/2, -z'
'-x, y+1/2, -z+1/2'
'-x+1/2, -y, z+1/2'

loop_
_atom_site_aniso_label
_atom_site_aniso_U_11
_atom_site_aniso_U_22
_atom_site_aniso_U_33
_atom_site_aniso_U_12
_atom_site_aniso_U_13
_atom_site_aniso_U_23
C1 .0374(10) .0525(12) .0438(11) -.0002(9) -.0012(9) -.0056(10)
C2 .0403(11) .0622(14) .0487(12) -.0029(10) -.0058(10) -.0025(12)
C3 .0346(10) .0580(13) .0532(13) -.0029(10) -.0054(10) .0103(11)
C4 .0356(10) .0441(11) .0565(13) .0041(9) -.0003(10) .0048(10)
C5 .0373(10) .0360(10) .0455(11) .0017(8) .0024(9) .0028(9)
C6 .0397(11) .0471(12) .0549(13) .0061(9) .0043(10) -.0097(11)
C7 .0412(11) .0448(11) .0571(13) .0048(9) -.0001(10) -.0171(11)
C8 .0368(10) .0337(9) .0415(10) .0032(8) -.0027(9) -.0043(9)
C9 .0352(10) .0321(9) .0394(10) .0006(8) -.0019(8) -.0007(8)
C10 .0348(9) .0336(9) .0401(10) -.0005(8) .0010(8) .0007(9)
C11 .0375(10) .0444(11) .0500(12) .0025(9) -.0015(10) -.0135(10)
C12 .0360(10) .0420(10) .0448(11) .0037(8) .0013(9) -.0050(9)
C13 .0371(10) .0370(10) .0392(10) .0001(8) -.0023(9) .0023(9)
C14 .0384(10) .0359(10) .0479(12) .0003(8) -.0038(9) -.0019(9)
C15 .0459(12) .0419(11) .0608(15) .0060(9) -.0066(11) -.0139(11)
C16 .0483(12) .0494(12) .0519(13) .0033(10) -.0078(11) -.0097(11)
C17 .0395(10) .0437(11) .0475(11) .0012(9) -.0074(10) .0001(10)
C18 .0362(10) .0403(10) .0463(11) .0006(9) -.0042(9) -.0011(9)
C19 .0425(12) .0527(12) .0491(12) -.0051(10) -.0047(10) .0074(11)
C20 .0418(12) .0497(12) .0627(15) -.0071(10) -.0054(11) .0067(12)
C21 .0488(12) .0465(12) .068(2) -.0070(10) -.0156(13) -.0037(12)
C22 .0451(12) .0561(13) .0504(13) -.0018(11) -.0130(11) -.0001(11)
C23 .0458(13) .0549(14) .084(2) .0145(11) -.0010(14) .0017(15)
C24 .0385(12) .066(2) .0599(15) -.0055(11) .0027(11) .0058(13)
C25 .0444(11) .0359(10) .0538(12) -.0021(9) .0018(10) .0041(10)
C26 .0451(12) .0520(12) .0424(11) -.0002(10) -.0001(10) .0029(11)
C27 .0446(11) .0382(11) .078(2) -.0014(9) -.0097(12) .0121(12)
C28 .0476(13) .0549(13) .0574(14) .0059(11) .0004(12) .0126(12)
C29 .0445(13) .079(2) .079(2) .0013(13) .0013(14) -.010(2)
C30 .066(2) .081(2) .096(2) -.028(2) -.011(2) .032(2)
C31 .0509(14) .100(2) .0524(14) .026(2) -.0039(13) .001(2)
C32 .050(2) .205(5) .091(3) .020(3) -.021(2) .018(3)
C33 .059(2) .0553(15) .091(2) .0022(12) -.018(2) .012(2)
C34 .067(2) .068(2) .150(4) .011(2) -.003(3) .013(2)
O1 .0374(8) .0877(13) .0666(11) -.0035(9) -.0113(9) .0181(11)
O2 .089(2) .094(2) .079(2) .0228(15) -.0081(14) .0277(14)
O3 .0589(10) .0490(9) .0685(12) .0062(8) -.0060(9) .0057(9)
O4 .124(2) .125(2) .093(2) .049(2) -.046(2) -.004(2)

loop_
_atom_site_label
_atom_site_fract_x
_atom_site_fract_y
_atom_site_fract_z
_atom_site_U_iso_or_equiv
_atom_site_thermal_displace_type
_atom_site_calc_flag
_atom_site_refinement_flags
_atom_site_occupancy
_atom_site_disorder_group
_atom_site_type_symbol
C1 .16372(14) .07638(10) -.0721(3) .0446(5) Uani d . 1 . C
H11 .18568 .10420 -.1488 .053 Uiso calc R 1 . H
H12 .19215 .04476 -.1046 .053 Uiso calc R 1 . H
C2 .07486(14) .06966(10) -.1204(4) .0504(6) Uani d . 1 . C
H21 .06878 .06353 -.2551 .060 Uiso calc R 1 . H
H22 .05329 .03993 -.0532 .060 Uiso calc R 1 . H
C3 .02932(14) .11820(10) -.0643(4) .0486(6) Uani d . 1 . C
H3 .05098 .14757 -.1362 .058 Uiso calc R 1 . H
C4 .03352(14) .13127(9) .1469(4) .0454(5) Uani d . 1 . C
C5 .12459(13) .13529(8) .1948(3) .0396(5) Uani d . 1 . C
H5 .14409 .16433 .1179 .048 Uiso calc R 1 . H
C6 .14221(14) .15139(10) .3992(4) .0472(5) Uani d . 1 . C
H61 .10515 .17847 .4376 .057 Uiso calc R 1 . H
H62 .13470 .12189 .4827 .057 Uiso calc R 1 . H
C7 .22851(14) .17117(9) .4155(4) .0477(6) Uani d . 1 . C
H71 .23915 .17978 .5468 .057 Uiso calc R 1 . H
H72 .23342 .20285 .3423 .057 Uiso calc R 1 . H
C8 .29297(13) .13240(8) .3473(3) .0374(4) Uani d . 1 . C
C9 .26807(12) .10835(8) .1552(3) .0356(4) Uani d . 1 . C
H9 .27223 .13693 .0643 .043 Uiso calc R 1 . H
C10 .17872(12) .08877(8) .1376(3) .0362(4) Uani d . 1 . C
C11 .33042(13) .06834(9) .0886(4) .0439(5) Uani d . 1 . C
H111 .31665 .03480 .1418 .053 Uiso calc R 1 . H
H112 .32714 .06539 -.0480 .053 Uiso calc R 1 . H
C12 .41553(13) .08103(8) .1419(3) .0409(5) Uani d . 1 . C
H121 .45551 .05875 .0988 .049 Uiso calc R 1 . H
C13 .43847(12) .12148(8) .2455(3) .0378(4) Uani d . 1 . C
C14 .37722(13) .16097(8) .3153(3) .0407(5) Uani d . 1 . C
C15 .40621(15) .18537(9) .4970(4) .0496(6) Uani d . 1 . C
H15 .37249 .20940 .5548 .059 Uiso calc R 1 . H
C16 .47562(15) .17545(9) .5811(4) .0498(6) Uani d . 1 . C
H16 .48767 .19394 .6905 .060 Uiso calc R 1 . H
C17 .53690(14) .13625(9) .5125(3) .0436(5) Uani d . 1 . C
C18 .52674(13) .12937(9) .2951(3) .0409(5) Uani d . 1 . C
H18 .55565 .09780 .2585 .049 Uiso calc R 1 . H
C19 .56375(14) .17482(9) .1847(4) .0481(5) Uani d . 1 . C
H191 .56014 .16726 .0505 .058 Uiso calc R 1 . H
H192 .53200 .20570 .2087 .058 Uiso calc R 1 . H
C20 .6517(2) .18660(10) .2335(4) .0514(6) Uani d . 1 . C
C21 .6547(2) .19803(10) .4456(4) .0545(6) Uani d . 1 . C
H211 .7098 .20509 .4820 .065 Uiso calc R 1 . H
H212 .6232 .22889 .4717 .065 Uiso calc R 1 . H
C22 .62281(15) .15345(10) .5638(4) .0505(6) Uani d . 1 . C
H221 .62380 .16361 .6959 .061 Uiso calc R 1 . H
H222 .65858 .12399 .5493 .061 Uiso calc R 1 . H
C23 -.0054(2) .18526(11) .1746(5) .0614(7) Uani d . 1 . C
H231 .0230 .21048 .1002 .092 Uiso calc R 1 . H
H232 -.0029 .19479 .3058 .092 Uiso calc R 1 . H
H233 -.0606 .18400 .1348 .092 Uiso calc R 1 . H
C24 -.01325(14) .09234(11) .2672(4) .0548(6) Uani d . 1 . C
H241 -.00918 .10182 .3982 .082 Uiso calc R 1 . H
H242 .00873 .05825 .2493 .082 Uiso calc R 1 . H
H243 -.06867 .09249 .2296 .082 Uiso calc R 1 . H
C25 .16186(14) .03893(8) .2519(4) .0447(5) Uani d . 1 . C
H251 .17077 .04552 .3840 .067 Uiso calc R 1 . H
H252 .19720 .01181 .2101 .067 Uiso calc R 1 . H
H253 .10712 .02844 .2328 .067 Uiso calc R 1 . H
C26 .30340(14) .09098(10) .5022(3) .0465(5) Uani d . 1 . C
H261 .34330 .06630 .4632 .070 Uiso calc R 1 . H
H262 .25321 .07347 .5224 .070 Uiso calc R 1 . H
H263 .32019 .10732 .6177 .070 Uiso calc R 1 . H
C27 .36958(15) .20543(9) .1656(4) .0536(6) Uani d . 1 . C
H271 .35119 .19122 .0477 .080 Uiso calc R 1 . H
H272 .42105 .22149 .1475 .080 Uiso calc R 1 . H
H273 .33182 .23085 .2097 .080 Uiso calc R 1 . H
C28 .51880(15) .08502(10) .6170(4) .0533(6) Uani d . 1 . C
H281 .52275 .09050 .7525 .064 Uiso calc R 1 . H
H282 .46443 .07396 .5885 .064 Uiso calc R 1 . H
C29 .7068(2) .14118(13) .1812(6) .0678(8) Uani d . 1 . C
H291 .7037 .13493 .0475 .102 Uiso calc R 1 . H
H292 .6901 .11065 .2483 .102 Uiso calc R 1 . H
H293 .7612 .14951 .2150 .102 Uiso calc R 1 . H
C30 .6779(2) .23517(14) .1248(6) .0810(10) Uani d . 1 . C
H301 .6761 .22828 -.0087 .121 Uiso calc R 1 . H
H302 .7316 .24435 .1607 .121 Uiso calc R 1 . H
H303 .6422 .26332 .1541 .121 Uiso calc R 1 . H
C31 -.0834(2) .1411(2) -.2569(4) .0677(8) Uani d . 1 . C
C32 -.1671(2) .1253(3) -.3093(7) .115(2) Uani d . 1 . C
H321 -.1980(8) .1198(16) -.1964(7) .173 Uiso calc R 1 . H
H322 -.1653(3) .0937(10) -.382(5) .173 Uiso calc R 1 . H
H323 -.1916(9) .1522(8) -.384(5) .173 Uiso calc R 1 . H
C33 .6281(2) .02702(12) .6849(6) .0684(8) Uani d . 1 . C
C34 .6841(2) -.00991(14) .5992(8) .0949(13) Uani d . 1 . C
H341 .7266(11) .00869(14) .537(4) .142 Uiso calc R 1 . H
H342 .6561(5) -.0308(9) .508(4) .142 Uiso calc R 1 . H
H343 .7063(15) -.0318(9) .6958(10) .142 Uiso calc R 1 . H
O1 -.05451(11) .11039(9) -.1199(3) .0639(5) Uani d . 1 . O
O2 -.0470(2) .17556(11) -.3291(4) .0874(8) Uani d . 1 . O
O3 .57489(11) .04500(7) .5600(3) .0588(5) Uani d . 1 . O
O4 .6297(2) .04027(14) .8470(5) .1138(11) Uani d . 1 . O

loop_
_atom_type_symbol
_atom_type_description
_atom_type_scat_dispersion_real
_atom_type_scat_dispersion_imag
_atom_type_scat_source
O O .0492 .0322 'International Tables Vol C Tables 4.2.6.8 and 6.1.1.4'
C C .0181 .0091 'International Tables Vol C Tables 4.2.6.8 and 6.1.1.4'
H H .0000 .0000 'International Tables Vol C Tables 4.2.6.8 and 6.1.1.4'

loop_
_geom_angle_atom_site_label_1
_geom_angle_atom_site_label_2
_geom_angle_atom_site_label_3
_geom_angle
_geom_angle_publ_flag
C2 C1 C10 113.4(2) ?
C2 C1 H11 108.90(14) ?
C10 C1 H11 108.90(12) ?
C2 C1 H12 108.90(14) ?
C10 C1 H12 108.90(12) ?
H11 C1 H12 107.7 ?
C3 C2 C1 109.4(2) ?
C3 C2 H21 109.80(14) ?
C1 C2 H21 109.80(13) ?
C3 C2 H22 109.80(14) ?
C1 C2 H22 109.80(14) ?
H21 C2 H22 108.2 ?
O1 C3 C2 107.0(2) ?
O1 C3 C4 109.6(2) ?
C2 C3 C4 114.4(2) yes
O1 C3 H3 108.55(13) ?
C2 C3 H3 108.55(14) ?
C4 C3 H3 108.55(13) ?
C24 C4 C3 112.0(2) ?
C24 C4 C23 107.9(2) ?
C3 C4 C23 107.6(2) ?
C24 C4 C5 114.8(2) ?
C3 C4 C5 105.7(2) ?
C23 C4 C5 108.7(2) ?
C6 C5 C10 110.1(2) ?
C6 C5 C4 114.2(2) ?
C10 C5 C4 117.2(2) ?
C6 C5 H5 104.65(12) ?
C10 C5 H5 104.65(11) ?
C4 C5 H5 104.65(12) ?
C7 C6 C5 110.0(2) ?
C7 C6 H61 109.67(12) ?
C5 C6 H61 109.67(12) ?
C7 C6 H62 109.67(14) ?
C5 C6 H62 109.67(12) ?
H61 C6 H62 108.2 ?
C6 C7 C8 114.4(2) ?
C6 C7 H71 108.65(14) ?
C8 C7 H71 108.65(13) ?
C6 C7 H72 108.65(14) ?
C8 C7 H72 108.65(13) ?
H71 C7 H72 107.6 ?
C26 C8 C7 107.8(2) ?
C26 C8 C9 112.1(2) ?
C7 C8 C9 110.3(2) ?
C26 C8 C14 108.7(2) yes
C7 C8 C14 110.8(2) ?
C9 C8 C14 107.1(2) ?
C11 C9 C8 110.9(2) ?
C11 C9 C10 113.5(2) ?
C8 C9 C10 116.7(2) ?
C11 C9 H9 104.80(12) ?
C8 C9 H9 104.80(11) ?
C10 C9 H9 104.80(11) ?
C1 C10 C25 107.6(2) ?
C1 C10 C5 108.5(2) ?
C25 C10 C5 113.6(2) ?
C1 C10 C9 107.2(2) ?
C25 C10 C9 113.4(2) ?
C5 C10 C9 106.3(2) ?
C12 C11 C9 114.5(2) ?
C12 C11 H111 108.65(13) ?
C9 C11 H111 108.64(12) ?
C12 C11 H112 108.64(13) ?
C9 C11 H112 108.64(12) ?
H111 C11 H112 107.6 ?
C13 C12 C11 125.4(2) yes
C13 C12 H121 117.29(13) ?
C11 C12 H121 117.29(11) ?
C12 C13 C14 120.6(2) yes
C12 C13 C18 120.5(2) ?
C14 C13 C18 118.8(2) ?
C15 C14 C13 109.9(2) ?
C15 C14 C27 107.2(2) ?
C13 C14 C27 109.0(2) ?
C15 C14 C8 110.6(2) ?
C13 C14 C8 109.0(2) ?
C27 C14 C8 111.2(2) yes
C16 C15 C14 125.5(2) yes
C16 C15 H15 117.3(2) ?
C14 C15 H15 117.26(12) ?
C15 C16 C17 124.9(2) yes
C15 C16 H16 117.5(2) ?
C17 C16 H16 117.53(13) ?
C16 C17 C22 111.0(2) ?
C16 C17 C28 106.6(2) ?
C22 C17 C28 108.4(2) ?
C16 C17 C18 108.6(2) ?
C22 C17 C18 111.5(2) ?
C28 C17 C18 110.7(2) ?
C13 C18 C19 111.8(2) ?
C13 C18 C17 110.3(2) ?
C19 C18 C17 111.8(2) ?
C13 C18 H18 107.57(12) ?
C19 C18 H18 107.57(13) ?
C17 C18 H18 107.57(13) ?
C20 C19 C18 114.8(2) ?
C20 C19 H191 108.57(14) ?
C18 C19 H191 108.57(13) ?
C20 C19 H192 108.57(14) ?
C18 C19 H192 108.57(13) ?
H191 C19 H192 107.5 ?
C21 C20 C30 109.0(3) ?
C21 C20 C29 111.4(3) ?
C30 C20 C29 109.5(3) ?
C21 C20 C19 106.8(2) ?
C30 C20 C19 108.7(2) ?
C29 C20 C19 111.5(2) ?
C22 C21 C20 112.5(2) ?
C22 C21 H211 109.09(13) ?
C20 C21 H211 109.09(15) ?
C22 C21 H212 109.09(15) ?
C20 C21 H212 109.1(2) ?
H211 C21 H212 107.8 ?
C21 C22 C17 114.4(2) ?
C21 C22 H221 108.65(14) ?
C17 C22 H221 108.65(13) ?
C21 C22 H222 108.65(15) ?
C17 C22 H222 108.65(13) ?
H221 C22 H222 107.6 ?
C4 C23 H231 109.47(15) ?
C4 C23 H232 109.5(2) ?
H231 C23 H232 109.5 ?
C4 C23 H233 109.47(14) ?
H231 C23 H233 109.5 ?
H232 C23 H233 109.5 ?
C4 C24 H241 109.5(2) ?
C4 C24 H242 109.47(14) ?
H241 C24 H242 109.5 ?
C4 C24 H243 109.47(13) ?
H241 C24 H243 109.5 ?
H242 C24 H243 109.5 ?
C10 C25 H251 109.47(12) ?
C10 C25 H252 109.47(12) ?
H251 C25 H252 109.5 ?
C10 C25 H253 109.47(12) ?
H251 C25 H253 109.5 ?
H252 C25 H253 109.5 ?
C8 C26 H261 109.47(12) ?
C8 C26 H262 109.47(12) ?
H261 C26 H262 109.5 ?
C8 C26 H263 109.47(12) ?
H261 C26 H263 109.5 ?
H262 C26 H263 109.5 ?
C14 C27 H271 109.47(13) ?
C14 C27 H272 109.47(12) ?
H271 C27 H272 109.5 ?
C14 C27 H273 109.47(14) ?
H271 C27 H273 109.5 ?
H272 C27 H273 109.5 ?
O3 C28 C17 110.5(2) ?
O3 C28 H281 109.55(14) ?
C17 C28 H281 109.55(14) ?
O3 C28 H282 109.55(13) ?
C17 C28 H282 109.55(13) ?
H281 C28 H282 108.1 ?
C20 C29 H291 109.5(2) ?
C20 C29 H292 109.5(2) ?
H291 C29 H292 109.5 ?
C20 C29 H293 109.47(15) ?
H291 C29 H293 109.5 ?
H292 C29 H293 109.5 ?
C20 C30 H301 109.5(2) ?
C20 C30 H302 109.5(2) ?
H301 C30 H302 109.5 ?
C20 C30 H303 109.5(2) ?
H301 C30 H303 109.5 ?
H302 C30 H303 109.5 ?
O2 C31 O1 124.7(3) ?
O2 C31 C32 124.8(4) ?
O1 C31 C32 110.5(4) ?
C31 C32 H321 109.5(2) ?
C31 C32 H322 109.5(3) ?
H321 C32 H322 109.5 ?
C31 C32 H323 109.5(3) ?
H321 C32 H323 109.5 ?
H322 C32 H323 109.5 ?
O4 C33 O3 123.4(3) ?
O4 C33 C34 124.6(4) ?
O3 C33 C34 112.0(4) ?
C33 C34 H341 109.5(2) ?
C33 C34 H342 109.5(2) ?
H341 C34 H342 109.5 ?
C33 C34 H343 109.5(3) ?
H341 C34 H343 109.5 ?
H342 C34 H343 109.5 ?
C31 O1 C3 117.0(2) ?
C33 O3 C28 119.4(3) ?

loop_
_geom_bond_atom_site_label_1
_geom_bond_atom_site_label_2
_geom_bond_site_symmetry_2
_geom_bond_distance
_geom_bond_publ_flag
C1 C2 . 1.528(3) ?
C1 C10 . 1.536(3) ?
C1 H11 . .97 ?
C1 H12 . .97 ?
C2 C3 . 1.515(4) ?
C2 H21 . .97 ?
C2 H22 . .97 ?
C3 O1 . 1.463(3) yes
C3 C4 . 1.532(4) ?
C3 H3 . .98 ?
C4 C24 . 1.528(4) yes
C4 C23 . 1.547(3) yes
C4 C5 . 1.557(3) ?
C5 C6 . 1.531(4) ?
C5 C10 . 1.553(3) ?
C5 H5 . .98 ?
C6 C7 . 1.529(3) ?
C6 H61 . .97 ?
C6 H62 . .97 ?
C7 C8 . 1.543(3) ?
C7 H71 . .97 ?
C7 H72 . .97 ?
C8 C26 . 1.539(3) yes
C8 C9 . 1.548(3) ?
C8 C14 . 1.600(3) yes
C9 C11 . 1.537(3) ?
C9 C10 . 1.576(3) ?
C9 H9 . .98 ?
C10 C25 . 1.543(3) yes
C11 C12 . 1.502(3) ?
C11 H111 . .97 ?
C11 H112 . .97 ?
C12 C13 . 1.330(3) yes
C12 H121 . .93 ?
C13 C14 . 1.522(3) ?
C13 C18 . 1.524(3) ?
C14 C15 . 1.509(3) ?
C14 C27 . 1.564(3) yes
C15 C16 . 1.324(4) yes
C15 H15 . .93 ?
C16 C17 . 1.515(3) ?
C16 H16 . .93 ?
C17 C22 . 1.540(3) ?
C17 C28 . 1.542(3) ?
C17 C18 . 1.556(3) ?
C18 C19 . 1.536(3) ?
C18 H18 . .98 ?
C19 C20 . 1.535(3) ?
C19 H191 . .97 ?
C19 H192 . .97 ?
C20 C21 . 1.528(4) ?
C20 C30 . 1.532(4) yes
C20 C29 . 1.532(4) yes
C21 C22 . 1.516(4) ?
C21 H211 . .97 ?
C21 H212 . .97 ?
C22 H221 . .97 ?
C22 H222 . .97 ?
C23 H231 . .96 ?
C23 H232 . .96 ?
C23 H233 . .96 ?
C24 H241 . .96 ?
C24 H242 . .96 ?
C24 H243 . .96 ?
C25 H251 . .96 ?
C25 H252 . .96 ?
C25 H253 . .96 ?
C26 H261 . .96 ?
C26 H262 . .96 ?
C26 H263 . .96 ?
C27 H271 . .96 ?
C27 H272 . .96 ?
C27 H273 . .96 ?
C28 O3 . 1.448(3) ?
C28 H281 . .97 ?
C28 H282 . .97 ?
C29 H291 . .96 ?
C29 H292 . .96 ?
C29 H293 . .96 ?
C30 H301 . .96 ?
C30 H302 . .96 ?
C30 H303 . .96 ?
C31 O2 . 1.189(4) yes
C31 O1 . 1.340(4) ?
C31 C32 . 1.499(5) ?
C32 H321 . .96 ?
C32 H322 . .96 ?
C32 H323 . .96 ?
C33 O4 . 1.195(5) yes
C33 O3 . 1.333(4) ?
C33 C34 . 1.463(5) ?
C34 H341 . .96 ?
C34 H342 . .96 ?
C34 H343 . .96 ?

loop_
_geom_torsion_atom_site_label_1
_geom_torsion_atom_site_label_2
_geom_torsion_atom_site_label_3
_geom_torsion_atom_site_label_4
_geom_torsion
_geom_torsion_publ_flag
C10 C1 C2 C3 56.8(3) ?
C1 C2 C3 O1 178.0(2) yes
C1 C2 C3 C4 -60.4(3) ?
O1 C3 C4 C24 50.8(3) ?
C2 C3 C4 C24 -69.4(3) ?
O1 C3 C4 C23 -67.5(3) ?
C2 C3 C4 C23 172.2(2) ?
O1 C3 C4 C5 176.4(2) yes
C2 C3 C4 C5 56.2(3) ?
C24 C4 C5 C6 -59.5(3) ?
C3 C4 C5 C6 176.6(2) ?
C23 C4 C5 C6 61.4(3) ?
C24 C4 C5 C10 71.4(3) ?
C3 C4 C5 C10 -52.6(3) ?
C23 C4 C5 C10 -167.8(2) ?
C10 C5 C6 C7 64.1(2) ?
C4 C5 C6 C7 -161.6(2) ?
C5 C6 C7 C8 -56.0(3) ?
C6 C7 C8 C26 -76.8(3) ?
C6 C7 C8 C9 45.9(3) ?
C6 C7 C8 C14 164.4(2) ?
C26 C8 C9 C11 -58.1(2) ?
C7 C8 C9 C11 -178.2(2) ?
C14 C8 C9 C11 61.1(2) ?
C26 C8 C9 C10 74.0(2) ?
C7 C8 C9 C10 -46.1(2) ?
C14 C8 C9 C10 -166.9(2) ?
C2 C1 C10 C25 71.8(3) ?
C2 C1 C10 C5 -51.5(2) ?
C2 C1 C10 C9 -165.9(2) ?
C6 C5 C10 C1 -175.9(2) ?
C4 C5 C10 C1 51.4(2) ?
C6 C5 C10 C25 64.5(2) ?
C4 C5 C10 C25 -68.2(3) ?
C6 C5 C10 C9 -60.9(2) ?
C4 C5 C10 C9 166.4(2) ?
C11 C9 C10 C1 -59.6(2) ?
C8 C9 C10 C1 169.6(2) ?
C11 C9 C10 C25 59.0(2) ?
C8 C9 C10 C25 -71.8(2) ?
C11 C9 C10 C5 -175.5(2) ?
C8 C9 C10 C5 53.7(2) ?
C8 C9 C11 C12 -33.8(3) ?
C10 C9 C11 C12 -167.5(2) ?
C9 C11 C12 C13 3.2(4) ?
C11 C12 C13 C14 -2.3(4) ?
C11 C12 C13 C18 178.2(2) ?
C12 C13 C14 C15 151.9(2) ?
C18 C13 C14 C15 -28.6(3) ?
C12 C13 C14 C27 -90.9(2) ?
C18 C13 C14 C27 88.6(2) ?
C12 C13 C14 C8 30.6(3) ?
C18 C13 C14 C8 -149.9(2) ?
C26 C8 C14 C15 -58.3(2) ?
C7 C8 C14 C15 59.9(2) ?
C9 C8 C14 C15 -179.7(2) ?
C26 C8 C14 C13 62.5(2) ?
C7 C8 C14 C13 -179.2(2) ?
C9 C8 C14 C13 -58.8(2) ?
C26 C8 C14 C27 -177.4(2) yes
C7 C8 C14 C27 -59.1(3) ?
C9 C8 C14 C27 61.3(2) ?
C13 C14 C15 C16 2.1(4) ?
C27 C14 C15 C16 -116.2(3) ?
C8 C14 C15 C16 122.4(3) ?
C14 C15 C16 C17 -2.3(4) yes
C15 C16 C17 C22 148.8(3) ?
C15 C16 C17 C28 -93.3(3) ?
C15 C16 C17 C18 26.0(3) ?
C12 C13 C18 C19 107.8(3) yes
C14 C13 C18 C19 -71.7(3) ?
C12 C13 C18 C17 -127.2(2) ?
C14 C13 C18 C17 53.4(3) ?
C16 C17 C18 C13 -47.8(3) ?
C22 C17 C18 C13 -170.3(2) ?
C28 C17 C18 C13 68.9(2) ?
C16 C17 C18 C19 77.3(2) ?
C22 C17 C18 C19 -45.3(3) ?
C28 C17 C18 C19 -166.0(2) ?
C13 C18 C19 C20 177.5(2) ?
C17 C18 C19 C20 53.3(3) ?
C18 C19 C20 C21 -58.1(3) ?
C18 C19 C20 C30 -175.5(3) ?
C18 C19 C20 C29 63.8(3) ?
C30 C20 C21 C22 175.0(2) ?
C29 C20 C21 C22 -64.1(3) ?
C19 C20 C21 C22 57.8(3) ?
C20 C21 C22 C17 -55.6(3) ?
C16 C17 C22 C21 -73.5(3) ?
C28 C17 C22 C21 169.7(2) ?
C18 C17 C22 C21 47.6(3) ?
C16 C17 C28 O3 -180.0(2) yes
C22 C17 C28 O3 -60.4(3) yes
C18 C17 C28 O3 62.1(3) ?
O2 C31 O1 C3 -3.7(5) ?
C32 C31 O1 C3 175.0(3) yes
C2 C3 O1 C31 -113.9(3) ?
C4 C3 O1 C31 121.4(3) ?
O4 C33 O3 C28 4.0(5) ?
C34 C33 O3 C28 -175.2(2) ?
C17 C28 O3 C33 112.5(3) ?

loop_
_cod_related_entry_id
_cod_related_entry_database
_cod_related_entry_code
1 ChemSpider 21182621
